data_1557972
loop_
_publ_author_name
'Singh, Bara'
'Bankar, Siddheshwar K.'
'Kumar, Ketan'
'Ramasastry, S. S. V.'

_publ_section_title
;
 Palladium-catalysed 5-endo-trig allylic (hetero)arylation
;
_journal_issue 19
_journal_name_full 'Chemical Science'
_journal_page_first 4948
_journal_page_last 4953
_journal_paper_doi 10.1039/D0SC01932A
_journal_volume 11
_journal_year 2020
_chemical_absolute_configuration S
_chemical_formula_moiety 'C26 H19 N O S'
_chemical_formula_sum 'C26 H19 N O S'
_chemical_formula_weight 393.48
_space_group_crystal_system monoclinic
_space_group_IT_number 4
_space_group_name_Hall 'P 2yb'
_space_group_name_H-M_alt 'P 1 21 1'
_atom_sites_solution_hydrogens geom
_atom_sites_solution_primary dual
_audit_creation_date 2019-11-11
_audit_creation_method
;
Olex2 1.2
(compiled 2018.05.29 svn.r3508 for OlexSys, GUI svn.r5506)
;
_audit_update_record
;
2019-11-13 deposited with the CCDC.	2020-04-20 downloaded from the CCDC.
;
_cell_angle_alpha 90
_cell_angle_beta 114.722(18)
_cell_angle_gamma 90
_cell_formula_units_Z 2
_cell_length_a 9.8666(13)
_cell_length_b 9.9949(9)
_cell_length_c 11.3565(17)
_cell_measurement_reflns_used 2284
_cell_measurement_temperature 298.0(2)
_cell_measurement_theta_max 31.9130
_cell_measurement_theta_min 3.0430
_cell_volume 1017.3(3)
_computing_cell_refinement 'CrysAlisPro 1.171.39.7f (Rigaku OD, 2015)'
_computing_data_collection 'CrysAlisPro 1.171.39.7f (Rigaku OD, 2015)'
_computing_data_reduction 'CrysAlisPro 1.171.39.7f (Rigaku OD, 2015)'
_computing_molecular_graphics 'Olex2 (Dolomanov et al., 2009)'
_computing_publication_material 'Olex2 (Dolomanov et al., 2009)'
_computing_structure_refinement 'ShelXL (Sheldrick, 2015)'
_computing_structure_solution 'ShelXT (Sheldrick, 2015)'
_diffrn_ambient_temperature 298.0(2)
_diffrn_detector 'CCD plate'
_diffrn_measured_fraction_theta_full 0.998
_diffrn_measured_fraction_theta_max 0.950
_diffrn_measurement_details
;
List of Runs (angles in degrees, time in seconds):

  # Type    Start    End  Width  t~exp~   \w     \q     \k     \f   Frames
#--------------------------------------------------------------------------
  1  \w    -69.00 119.00   0.50   25.00    --   29.89  54.00-180.00  376
  2  \w    -69.00 119.00   0.50   25.00    --   29.89  54.00 -60.00  376
  3  \w    -69.00  23.00   0.50   25.00    --   29.89  54.00  60.00  184
;
_diffrn_measurement_device 'two-circle diffractometer'
_diffrn_measurement_device_type 'XtaLAB Mini (ROW)'
_diffrn_measurement_method '\w scans'
_diffrn_orient_matrix_type 'CrysAlisPro convention (1999,Acta A55,543-557)'
_diffrn_orient_matrix_UB_11 -0.0610215000
_diffrn_orient_matrix_UB_12 -0.0155063000
_diffrn_orient_matrix_UB_13 0.0152118000
_diffrn_orient_matrix_UB_21 -0.0379952000
_diffrn_orient_matrix_UB_22 -0.0297055000
_diffrn_orient_matrix_UB_23 -0.0619661000
_diffrn_orient_matrix_UB_31 0.0331403000
_diffrn_orient_matrix_UB_32 -0.0625346000
_diffrn_orient_matrix_UB_33 0.0256377000
_diffrn_radiation_monochromator graphite
_diffrn_radiation_probe x-ray
_diffrn_radiation_type MoK\a
_diffrn_radiation_wavelength 0.71073
_diffrn_reflns_av_R_equivalents 0.0429
_diffrn_reflns_av_unetI/netI 0.0855
_diffrn_reflns_Laue_measured_fraction_full 0.998
_diffrn_reflns_Laue_measured_fraction_max 0.950
_diffrn_reflns_limit_h_max 14
_diffrn_reflns_limit_h_min -14
_diffrn_reflns_limit_k_max 15
_diffrn_reflns_limit_k_min -15
_diffrn_reflns_limit_l_max 14
_diffrn_reflns_limit_l_min -17
_diffrn_reflns_number 12440
_diffrn_reflns_point_group_measured_fraction_full 0.999
_diffrn_reflns_point_group_measured_fraction_max 0.882
_diffrn_reflns_theta_full 25.242
_diffrn_reflns_theta_max 33.064
_diffrn_reflns_theta_min 2.838
_diffrn_source 'fine-focus sealed X-ray tube'
_diffrn_source_type 'Enhance (Mo) X-ray Source'
_exptl_absorpt_coefficient_mu 0.176
_exptl_absorpt_correction_T_max 1.00000
_exptl_absorpt_correction_T_min 0.98321
_exptl_absorpt_correction_type multi-scan
_exptl_absorpt_process_details
;
CrysAlisPro 1.171.39.7f (Rigaku Oxford Diffraction, 2015)
Empirical absorption correction using spherical harmonics,
 implemented in SCALE3 ABSPACK scaling algorithm.
;
_exptl_crystal_colour 'clear light colourless'
_exptl_crystal_colour_lustre clear
_exptl_crystal_colour_modifier light
_exptl_crystal_colour_primary colourless
_exptl_crystal_density_diffrn 1.285
_exptl_crystal_description plate
_exptl_crystal_F_000 412
_exptl_crystal_size_max 0.21
_exptl_crystal_size_mid 0.16
_exptl_crystal_size_min 0.09
_refine_diff_density_max 0.220
_refine_diff_density_min -0.312
_refine_diff_density_rms 0.044
_refine_ls_abs_structure_details
;
 Flack x determined using 970 quotients [(I+)-(I-)]/[(I+)+(I-)]
 (Parsons, Flack and Wagner, Acta Cryst. B69 (2013) 249-259).
;
_refine_ls_abs_structure_Flack 0.00(5)
_refine_ls_extinction_method none
_refine_ls_goodness_of_fit_ref 1.026
_refine_ls_hydrogen_treatment constr
_refine_ls_matrix_type full
_refine_ls_number_parameters 263
_refine_ls_number_reflns 6810
_refine_ls_number_restraints 1
_refine_ls_restrained_S_all 1.026
_refine_ls_R_factor_all 0.1435
_refine_ls_R_factor_gt 0.0593
_refine_ls_shift/su_max 0.000
_refine_ls_shift/su_mean 0.000
_refine_ls_structure_factor_coef Fsqd
_refine_ls_weighting_details 'w=1/[\s^2^(Fo^2^)+(0.0389P)^2^] where P=(Fo^2^+2Fc^2^)/3'
_refine_ls_weighting_scheme calc
_refine_ls_wR_factor_gt 0.1060
_refine_ls_wR_factor_ref 0.1470
_reflns_Friedel_coverage 0.771
_reflns_Friedel_fraction_full 0.999
_reflns_Friedel_fraction_max 0.807
_reflns_number_gt 3217
_reflns_number_total 6810
_reflns_threshold_expression 'I > 2\s(I)'
_cod_data_source_file d0sc01932a2.cif
_cod_data_source_block sam_03_81_rt
_cod_depositor_comments
;Adding full bibliography for 1557972--1557973.cif.

 Adding full bibliography for 1557972--1557973.cif.
;
_cod_database_code 1557972
_shelx_shelxl_version_number 2014/7
_chemical_oxdiff_formula 'C26 H14 N1 O1 S1'
_shelx_space_group_comment
;
The symmetry employed for this shelxl refinement is uniquely defined
by the following loop, which should always be used as a source of
symmetry information in preference to the above space-group names.
They are only intended as comments.
;
_reflns_odcompleteness_completeness 99.80
_reflns_odcompleteness_iscentric 1
_reflns_odcompleteness_theta 25.30
_olex2_refinement_description
;
1. Fixed Uiso
 At 1.2 times of:
  All C(H) groups, All C(H,H) groups
 At 1.5 times of:
  All C(H,H,H) groups
2.a Secondary CH2 refined with riding coordinates:
 C20(H20a,H20b)
2.b Aromatic/amide H refined with riding coordinates:
 C5(H5), C16(H16), C17(H17), C9(H9), C2(H2), C18(H18), C4(H4), C19(H19),
 C26(H26), C3(H3), C22(H22), C25(H25), C24(H24), C23(H23)
2.c Idealised Me refined as rotating group:
 C15(H15a,H15b,H15c)
;
_olex2_submission_special_instructions 'No special instructions were received'
_oxdiff_exptl_absorpt_empirical_details
;
Empirical correction (ABSPACK) includes:
- Absorption correction using spherical harmonics
- Frame scaling
;
_oxdiff_exptl_absorpt_empirical_full_max 1.032
_oxdiff_exptl_absorpt_empirical_full_min 0.969

loop_
_space_group_symop_operation_xyz
'x, y, z'
'-x, y+1/2, -z'

loop_
_atom_site_label
_atom_site_type_symbol
_atom_site_fract_x
_atom_site_fract_y
_atom_site_fract_z
_atom_site_U_iso_or_equiv
_atom_site_adp_type
_atom_site_occupancy
_atom_site_site_symmetry_order
_atom_site_calc_flag
_atom_site_refinement_flags_posn
_atom_site_refinement_flags_adp
_atom_site_refinement_flags_occupancy
_atom_site_disorder_assembly
_atom_site_disorder_group
S001 S -0.04868(13) 0.07429(11) 0.29320(13) 0.0711(4) Uani 1 1 d . . . . .
O002 O 0.0885(3) 0.5517(3) 0.2058(3) 0.0635(8) Uani 1 1 d . . . . .
N003 N 0.3451(3) 0.5425(3) 0.2997(3) 0.0520(8) Uani 1 1 d . . . . .
C004 C 0.2047(4) 0.4874(4) 0.2462(4) 0.0481(9) Uani 1 1 d . . . . .
C005 C 0.3888(4) 0.3173(4) 0.3031(4) 0.0461(8) Uani 1 1 d . . . . .
C006 C 0.2202(4) 0.3345(4) 0.2429(4) 0.0457(8) Uani 1 1 d . . . . .
C007 C 0.1512(4) 0.2488(4) 0.4395(4) 0.0470(9) Uani 1 1 d . . . . .
C008 C 0.1415(4) 0.2589(3) 0.3108(4) 0.0464(8) Uani 1 1 d . . . . .
C009 C 0.1431(4) 0.2816(4) 0.1052(4) 0.0528(9) Uani 1 1 d . . . . .
C00A C 0.4563(4) 0.4429(3) 0.3346(4) 0.0494(9) Uani 1 1 d . . . . .
C00B C 0.0509(4) 0.1494(4) 0.4434(4) 0.0540(10) Uani 1 1 d . . . . .
C00C C 0.2407(5) 0.3169(4) 0.5535(4) 0.0526(9) Uani 1 1 d . . . . .
H00C H 0.3072 0.3826 0.5531 0.063 Uiso 1 1 calc R . . . .
C00D C 0.3564(4) 0.7427(4) 0.1764(4) 0.0566(10) Uani 1 1 d . . . . .
C00E C 0.0410(4) 0.1750(4) 0.2241(4) 0.0560(10) Uani 1 1 d . . . . .
C00F C 0.4747(5) 0.2040(4) 0.3258(4) 0.0583(10) Uani 1 1 d . . . . .
H00F H 0.4306 0.1201 0.3036 0.070 Uiso 1 1 calc R . . . .
C00G C 0.6298(5) 0.2175(4) 0.3831(5) 0.0640(11) Uani 1 1 d . . . . .
H00G H 0.6897 0.1417 0.4003 0.077 Uiso 1 1 calc R . . . .
C00H C 0.3692(5) 0.6863(4) 0.3036(4) 0.0591(11) Uani 1 1 d . . . . .
H00A H 0.4678 0.7063 0.3701 0.071 Uiso 1 1 calc R . . . .
H00B H 0.2968 0.7302 0.3277 0.071 Uiso 1 1 calc R . . . .
C00I C 0.0408(5) 0.1893(4) 0.0969(4) 0.0606(11) Uani 1 1 d . . . . .
H00I H -0.0197 0.1427 0.0226 0.073 Uiso 1 1 calc R . . . .
C00J C 0.0408(5) 0.1177(4) 0.5590(5) 0.0629(12) Uani 1 1 d . . . . .
H00J H -0.0248 0.0519 0.5612 0.076 Uiso 1 1 calc R . . . .
C00K C 0.6946(5) 0.3418(5) 0.4142(5) 0.0703(13) Uani 1 1 d . . . . .
H00K H 0.7981 0.3488 0.4517 0.084 Uiso 1 1 calc R . . . .
C00L C 0.2278(5) 0.2839(4) 0.6673(4) 0.0636(11) Uani 1 1 d . . . . .
H00L H 0.2862 0.3285 0.7436 0.076 Uiso 1 1 calc R . . . .
C00M C 0.6094(5) 0.4563(4) 0.3911(5) 0.0645(12) Uani 1 1 d . . . . .
H00M H 0.6539 0.5401 0.4129 0.077 Uiso 1 1 calc R . . . .
C00N C 0.4101(5) 0.6771(5) 0.0979(5) 0.0721(13) Uani 1 1 d . . . . .
H00N H 0.4555 0.5940 0.1236 0.087 Uiso 1 1 calc R . . . .
C00O C 0.1292(5) 0.1853(5) 0.6690(5) 0.0699(13) Uani 1 1 d . . . . .
H00O H 0.1233 0.1650 0.7467 0.084 Uiso 1 1 calc R . . . .
C00P C 0.1792(5) 0.3331(5) -0.0020(4) 0.0726(13) Uani 1 1 d . . . . .
H00D H 0.1784 0.4291 -0.0015 0.109 Uiso 1 1 calc GR . . . .
H00E H 0.1061 0.3012 -0.0836 0.109 Uiso 1 1 calc GR . . . .
H00H H 0.2763 0.3020 0.0102 0.109 Uiso 1 1 calc GR . . . .
C00Q C 0.2893(6) 0.8664(4) 0.1361(5) 0.0779(14) Uani 1 1 d . . . . .
H00Q H 0.2519 0.9125 0.1872 0.093 Uiso 1 1 calc R . . . .
C00R C 0.3981(6) 0.7317(6) -0.0181(5) 0.0888(16) Uani 1 1 d . . . . .
H00R H 0.4342 0.6856 -0.0701 0.107 Uiso 1 1 calc R . . . .
C00S C 0.3324(7) 0.8541(7) -0.0550(6) 0.104(2) Uani 1 1 d . . . . .
H00S H 0.3249 0.8918 -0.1324 0.125 Uiso 1 1 calc R . . . .
C00T C 0.2774(8) 0.9221(6) 0.0201(7) 0.108(2) Uani 1 1 d . . . . .
H00T H 0.2323 1.0051 -0.0063 0.130 Uiso 1 1 calc R . . . .

loop_
_atom_site_aniso_label
_atom_site_aniso_U_11
_atom_site_aniso_U_22
_atom_site_aniso_U_33
_atom_site_aniso_U_23
_atom_site_aniso_U_13
_atom_site_aniso_U_12
S001 0.0642(6) 0.0761(8) 0.0725(8) -0.0031(6) 0.0282(6) -0.0232(6)
O002 0.0618(16) 0.0666(18) 0.065(2) 0.0045(15) 0.0287(15) 0.0119(16)
N003 0.0538(18) 0.0468(17) 0.056(2) 0.0001(14) 0.0235(16) -0.0022(15)
C004 0.056(2) 0.049(2) 0.045(2) 0.0004(16) 0.0255(19) 0.0042(18)
C005 0.047(2) 0.0498(19) 0.042(2) 0.0012(16) 0.0184(17) -0.0022(16)
C006 0.0453(19) 0.0493(19) 0.043(2) -0.0002(16) 0.0185(17) -0.0025(16)
C007 0.0459(19) 0.0489(19) 0.050(2) 0.0047(17) 0.0237(19) 0.0057(17)
C008 0.0475(19) 0.0473(19) 0.047(2) -0.0059(16) 0.0226(18) -0.0070(16)
C009 0.056(2) 0.059(2) 0.044(2) -0.0015(17) 0.022(2) -0.0015(19)
C00A 0.051(2) 0.0453(19) 0.053(3) 0.0023(17) 0.0224(19) -0.0010(17)
C00B 0.047(2) 0.056(2) 0.063(3) 0.0065(18) 0.027(2) 0.0019(18)
C00C 0.059(2) 0.048(2) 0.051(3) -0.0056(18) 0.023(2) 0.0022(18)
C00D 0.053(2) 0.050(2) 0.062(3) -0.0001(19) 0.019(2) -0.0054(18)
C00E 0.053(2) 0.063(2) 0.050(3) -0.0060(19) 0.019(2) -0.0153(19)
C00F 0.063(2) 0.050(2) 0.066(3) 0.0018(19) 0.031(2) 0.0016(19)
C00G 0.059(2) 0.058(2) 0.081(3) 0.008(2) 0.035(2) 0.012(2)
C00H 0.075(3) 0.0417(19) 0.061(3) -0.0006(18) 0.029(2) -0.0038(19)
C00I 0.063(2) 0.067(2) 0.046(3) -0.011(2) 0.016(2) -0.005(2)
C00J 0.062(3) 0.071(3) 0.064(3) 0.013(2) 0.034(3) 0.005(2)
C00K 0.051(2) 0.073(3) 0.083(4) 0.012(2) 0.025(2) 0.002(2)
C00L 0.080(3) 0.064(2) 0.048(3) -0.0047(19) 0.028(2) 0.013(2)
C00M 0.049(2) 0.058(2) 0.080(4) 0.004(2) 0.020(2) -0.0072(19)
C00N 0.077(3) 0.068(3) 0.072(4) 0.001(2) 0.032(3) 0.001(3)
C00O 0.085(3) 0.075(3) 0.067(3) 0.013(3) 0.050(3) 0.016(3)
C00P 0.092(3) 0.081(3) 0.050(3) 0.002(2) 0.035(3) 0.006(3)
C00Q 0.096(4) 0.054(3) 0.082(4) 0.009(2) 0.037(3) 0.005(3)
C00R 0.097(4) 0.104(4) 0.072(4) 0.000(3) 0.043(3) -0.017(3)
C00S 0.132(6) 0.100(5) 0.080(4) 0.025(4) 0.045(4) -0.020(4)
C00T 0.137(6) 0.078(4) 0.105(5) 0.033(4) 0.047(5) 0.009(4)

loop_
_atom_type_symbol
_atom_type_description
_atom_type_scat_dispersion_real
_atom_type_scat_dispersion_imag
_atom_type_scat_source
C C 0.0033 0.0016 'International Tables Vol C Tables 4.2.6.8 and 6.1.1.4'
H H 0.0000 0.0000 'International Tables Vol C Tables 4.2.6.8 and 6.1.1.4'
N N 0.0061 0.0033 'International Tables Vol C Tables 4.2.6.8 and 6.1.1.4'
O O 0.0106 0.0060 'International Tables Vol C Tables 4.2.6.8 and 6.1.1.4'
S S 0.1246 0.1234 'International Tables Vol C Tables 4.2.6.8 and 6.1.1.4'

loop_
_geom_angle_atom_site_label_1
_geom_angle_atom_site_label_2
_geom_angle_atom_site_label_3
_geom_angle
_geom_angle_site_symmetry_1
_geom_angle_site_symmetry_3
_geom_angle_publ_flag
C00E S001 C00B 90.4(2) . . ?
C004 N003 C00A 111.3(3) . . ?
C004 N003 C00H 122.1(3) . . ?
C00A N003 C00H 126.2(3) . . ?
O002 C004 N003 124.6(3) . . ?
O002 C004 C006 126.9(4) . . ?
N003 C004 C006 108.5(3) . . ?
C00A C005 C006 109.2(3) . . ?
C00F C005 C006 130.6(3) . . ?
C00F C005 C00A 120.2(3) . . ?
C005 C006 C004 101.7(3) . . ?
C008 C006 C004 114.1(3) . . ?
C008 C006 C005 114.5(3) . . ?
C008 C006 C009 102.1(3) . . ?
C009 C006 C004 111.0(3) . . ?
C009 C006 C005 114.0(3) . . ?
C00B C007 C008 109.5(3) . . ?
C00C C007 C008 131.1(3) . . ?
C00C C007 C00B 119.4(4) . . ?
C007 C008 C006 137.0(3) . . ?
C00E C008 C006 108.4(3) . . ?
C00E C008 C007 114.5(3) . . ?
C00I C009 C006 110.5(3) . . ?
C00I C009 C00P 127.4(4) . . ?
C00P C009 C006 122.1(4) . . ?
C005 C00A N003 109.3(3) . . ?
C00M C00A N003 129.4(3) . . ?
C00M C00A C005 121.3(4) . . ?
C007 C00B S001 112.8(3) . . ?
C00J C00B S001 126.2(3) . . ?
C00J C00B C007 121.0(4) . . ?
C007 C00C H00C 120.8 . . ?
C00L C00C C007 118.4(4) . . ?
C00L C00C H00C 120.8 . . ?
C00N C00D C00H 122.7(4) . . ?
C00N C00D C00Q 118.1(5) . . ?
C00Q C00D C00H 119.2(4) . . ?
C008 C00E S001 112.8(3) . . ?
C008 C00E C00I 111.0(4) . . ?
C00I C00E S001 136.1(3) . . ?
C005 C00F H00F 120.7 . . ?
C005 C00F C00G 118.6(4) . . ?
C00G C00F H00F 120.7 . . ?
C00F C00G H00G 119.7 . . ?
C00K C00G C00F 120.6(4) . . ?
C00K C00G H00G 119.7 . . ?
N003 C00H C00D 113.2(3) . . ?
N003 C00H H00A 108.9 . . ?
N003 C00H H00B 108.9 . . ?
C00D C00H H00A 108.9 . . ?
C00D C00H H00B 108.9 . . ?
H00A C00H H00B 107.8 . . ?
C009 C00I C00E 108.1(4) . . ?
C009 C00I H00I 126.0 . . ?
C00E C00I H00I 126.0 . . ?
C00B C00J H00J 120.7 . . ?
C00O C00J C00B 118.6(4) . . ?
C00O C00J H00J 120.7 . . ?
C00G C00K H00K 119.3 . . ?
C00G C00K C00M 121.4(4) . . ?
C00M C00K H00K 119.3 . . ?
C00C C00L H00L 119.4 . . ?
C00C C00L C00O 121.2(4) . . ?
C00O C00L H00L 119.4 . . ?
C00A C00M C00K 118.0(4) . . ?
C00A C00M H00M 121.0 . . ?
C00K C00M H00M 121.0 . . ?
C00D C00N H00N 119.2 . . ?
C00D C00N C00R 121.6(5) . . ?
C00R C00N H00N 119.2 . . ?
C00J C00O C00L 121.3(4) . . ?
C00J C00O H00O 119.3 . . ?
C00L C00O H00O 119.3 . . ?
C009 C00P H00D 109.5 . . ?
C009 C00P H00E 109.5 . . ?
C009 C00P H00H 109.5 . . ?
H00D C00P H00E 109.5 . . ?
H00D C00P H00H 109.5 . . ?
H00E C00P H00H 109.5 . . ?
C00D C00Q H00Q 119.7 . . ?
C00D C00Q C00T 120.6(6) . . ?
C00T C00Q H00Q 119.7 . . ?
C00N C00R H00R 120.5 . . ?
C00S C00R C00N 119.1(6) . . ?
C00S C00R H00R 120.5 . . ?
C00R C00S H00S 119.5 . . ?
C00R C00S C00T 120.9(6) . . ?
C00T C00S H00S 119.5 . . ?
C00Q C00T H00T 120.2 . . ?
C00S C00T C00Q 119.6(6) . . ?
C00S C00T H00T 120.2 . . ?

loop_
_geom_bond_atom_site_label_1
_geom_bond_atom_site_label_2
_geom_bond_distance
_geom_bond_site_symmetry_2
_geom_bond_publ_flag
S001 C00B 1.743(5) . ?
S001 C00E 1.730(4) . ?
O002 C004 1.224(4) . ?
N003 C004 1.374(5) . ?
N003 C00A 1.410(5) . ?
N003 C00H 1.455(5) . ?
C004 C006 1.538(5) . ?
C005 C006 1.521(5) . ?
C005 C00A 1.396(5) . ?
C005 C00F 1.372(5) . ?
C006 C008 1.506(5) . ?
C006 C009 1.519(5) . ?
C007 C008 1.427(5) . ?
C007 C00B 1.415(5) . ?
C007 C00C 1.401(5) . ?
C008 C00E 1.357(5) . ?
C009 C00I 1.341(6) . ?
C009 C00P 1.496(5) . ?
C00A C00M 1.378(5) . ?
C00B C00J 1.395(6) . ?
C00C H00C 0.9300 . ?
C00C C00L 1.390(5) . ?
C00D C00H 1.506(6) . ?
C00D C00N 1.378(6) . ?
C00D C00Q 1.387(6) . ?
C00E C00I 1.450(6) . ?
C00F H00F 0.9300 . ?
C00F C00G 1.396(6) . ?
C00G H00G 0.9300 . ?
C00G C00K 1.374(6) . ?
C00H H00A 0.9700 . ?
C00H H00B 0.9700 . ?
C00I H00I 0.9300 . ?
C00J H00J 0.9300 . ?
C00J C00O 1.366(6) . ?
C00K H00K 0.9300 . ?
C00K C00M 1.379(6) . ?
C00L H00L 0.9300 . ?
C00L C00O 1.391(6) . ?
C00M H00M 0.9300 . ?
C00N H00N 0.9300 . ?
C00N C00R 1.384(7) . ?
C00O H00O 0.9300 . ?
C00P H00D 0.9600 . ?
C00P H00E 0.9600 . ?
C00P H00H 0.9600 . ?
C00Q H00Q 0.9300 . ?
C00Q C00T 1.388(8) . ?
C00R H00R 0.9300 . ?
C00R C00S 1.366(8) . ?
C00S H00S 0.9300 . ?
C00S C00T 1.368(8) . ?
C00T H00T 0.9300 . ?

loop_
_geom_torsion_atom_site_label_1
_geom_torsion_atom_site_label_2
_geom_torsion_atom_site_label_3
_geom_torsion_atom_site_label_4
_geom_torsion
_geom_torsion_site_symmetry_1
_geom_torsion_site_symmetry_2
_geom_torsion_site_symmetry_3
_geom_torsion_site_symmetry_4
_geom_torsion_publ_flag
S001 C00B C00J C00O 178.9(3) . . . . ?
S001 C00E C00I C009 -176.2(4) . . . . ?
O002 C004 C006 C005 178.7(4) . . . . ?
O002 C004 C006 C008 -57.5(5) . . . . ?
O002 C004 C006 C009 57.1(5) . . . . ?
N003 C004 C006 C005 0.3(4) . . . . ?
N003 C004 C006 C008 124.1(3) . . . . ?
N003 C004 C006 C009 -121.3(3) . . . . ?
N003 C00A C00M C00K -179.3(4) . . . . ?
C004 N003 C00A C005 0.3(4) . . . . ?
C004 N003 C00A C00M -179.6(4) . . . . ?
C004 N003 C00H C00D -79.0(5) . . . . ?
C004 C006 C008 C007 -62.5(6) . . . . ?
C004 C006 C008 C00E 121.6(4) . . . . ?
C004 C006 C009 C00I -123.3(4) . . . . ?
C004 C006 C009 C00P 55.1(5) . . . . ?
C005 C006 C008 C007 54.1(6) . . . . ?
C005 C006 C008 C00E -121.8(4) . . . . ?
C005 C006 C009 C00I 122.6(4) . . . . ?
C005 C006 C009 C00P -59.0(5) . . . . ?
C005 C00A C00M C00K 0.8(7) . . . . ?
C005 C00F C00G C00K -0.9(7) . . . . ?
C006 C005 C00A N003 -0.1(4) . . . . ?
C006 C005 C00A C00M 179.8(4) . . . . ?
C006 C005 C00F C00G 179.9(4) . . . . ?
C006 C008 C00E S001 176.1(2) . . . . ?
C006 C008 C00E C00I -1.6(5) . . . . ?
C006 C009 C00I C00E 0.5(5) . . . . ?
C007 C008 C00E S001 -0.9(5) . . . . ?
C007 C008 C00E C00I -178.6(3) . . . . ?
C007 C00B C00J C00O 0.4(6) . . . . ?
C007 C00C C00L C00O 0.3(6) . . . . ?
C008 C006 C009 C00I -1.4(4) . . . . ?
C008 C006 C009 C00P 177.0(4) . . . . ?
C008 C007 C00B S001 0.0(4) . . . . ?
C008 C007 C00B C00J 178.7(4) . . . . ?
C008 C007 C00C C00L -178.8(4) . . . . ?
C008 C00E C00I C009 0.7(5) . . . . ?
C009 C006 C008 C007 177.7(4) . . . . ?
C009 C006 C008 C00E 1.8(4) . . . . ?
C00A N003 C004 O002 -178.8(4) . . . . ?
C00A N003 C004 C006 -0.3(4) . . . . ?
C00A N003 C00H C00D 93.5(5) . . . . ?
C00A C005 C006 C004 -0.1(4) . . . . ?
C00A C005 C006 C008 -123.6(3) . . . . ?
C00A C005 C006 C009 119.4(4) . . . . ?
C00A C005 C00F C00G 1.2(6) . . . . ?
C00B S001 C00E C008 0.7(3) . . . . ?
C00B S001 C00E C00I 177.7(5) . . . . ?
C00B C007 C008 C006 -175.2(4) . . . . ?
C00B C007 C008 C00E 0.6(4) . . . . ?
C00B C007 C00C C00L 0.1(5) . . . . ?
C00B C00J C00O C00L -0.1(6) . . . . ?
C00C C007 C008 C006 3.8(7) . . . . ?
C00C C007 C008 C00E 179.6(4) . . . . ?
C00C C007 C00B S001 -179.1(3) . . . . ?
C00C C007 C00B C00J -0.5(5) . . . . ?
C00C C00L C00O C00J -0.3(6) . . . . ?
C00D C00N C00R C00S 0.5(8) . . . . ?
C00D C00Q C00T C00S 0.1(9) . . . . ?
C00E S001 C00B C007 -0.4(3) . . . . ?
C00E S001 C00B C00J -179.0(4) . . . . ?
C00F C005 C006 C004 -178.9(4) . . . . ?
C00F C005 C006 C008 57.6(6) . . . . ?
C00F C005 C006 C009 -59.4(6) . . . . ?
C00F C005 C00A N003 178.9(4) . . . . ?
C00F C005 C00A C00M -1.2(6) . . . . ?
C00F C00G C00K C00M 0.5(8) . . . . ?
C00G C00K C00M C00A -0.5(7) . . . . ?
C00H N003 C004 O002 -5.3(6) . . . . ?
C00H N003 C004 C006 173.1(3) . . . . ?
C00H N003 C00A C005 -172.9(4) . . . . ?
C00H N003 C00A C00M 7.2(7) . . . . ?
C00H C00D C00N C00R -179.4(4) . . . . ?
C00H C00D C00Q C00T 179.1(5) . . . . ?
C00N C00D C00H N003 -39.0(6) . . . . ?
C00N C00D C00Q C00T -0.2(7) . . . . ?
C00N C00R C00S C00T -0.7(9) . . . . ?
C00P C009 C00I C00E -177.8(4) . . . . ?
C00Q C00D C00H N003 141.7(4) . . . . ?
C00Q C00D C00N C00R 0.0(7) . . . . ?
C00R C00S C00T C00Q 0.4(10) . . . . ?
